data_2108892
loop_
_publ_author_name
'Wojnarska, Joanna'
'Gryl, Marlena'
'Seidler, Tomasz'
'Stadnicka, Katarzyna Marta'

_publ_section_title
;
 Investigation of polar crystalline materials containing
 hydrochlorothiazide: electron density distribution and optical properties
;
_journal_issue 6
_journal_name_full 'Acta Crystallographica Section B'
_journal_page_first 965
_journal_page_last 973
_journal_paper_doi 10.1107/S2052520621009914
_journal_volume 77
_journal_year 2021
_chemical_absolute_configuration ad
_chemical_formula_iupac 'C7 H8 Cl N3 O4 S2'
_chemical_formula_moiety 'C7 H8 Cl N3 O4 S2'
_chemical_formula_sum 'C7 H8 Cl N3 O4 S2'
_chemical_formula_weight 297.73
_chemical_name_common Hydrochlorothiazide
_chemical_name_systematic
;
6-chloro-1,1-dioxo-3,4-dihydro-2H-1,2,4-benzothiadiazine-7-
sulfonamide
;
_space_group_crystal_system monoclinic
_space_group_IT_number 4
_space_group_name_Hall 'P 2yb'
_space_group_name_H-M_alt 'P 1 21 1'
_audit_conform_dict_location ftp://ftp.iucr.org/pub/cif_core.dic
_audit_conform_dict_name cif_core.dic
_audit_conform_dict_version 2.3
_audit_creation_date '26-Nov-20 T12:03:35-00:00'
_audit_creation_method 'XD routine XDCIF'
_cell_angle_alpha 90
_cell_angle_beta 111.2900(10)
_cell_angle_gamma 90
_cell_formula_units_Z 2
_cell_length_a 7.32880(10)
_cell_length_b 8.50320(10)
_cell_length_c 9.94670(10)
_cell_measurement_reflns_used 63951
_cell_measurement_temperature 100(2)
_cell_measurement_theta_max 47.5780
_cell_measurement_theta_min 2.9700
_cell_volume 577.558(13)
_computing_cell_refinement
;
CrysAlisPro 1.171.40.14e (Rigaku Oxford Diffraction, 2018)
;
_computing_data_collection
;
CrysAlisPro 1.171.40.14e (Rigaku Oxford Diffraction, 2018)
;
_computing_data_reduction
;
CrysAlisPro 1.171.40.14e (Rigaku Oxford Diffraction, 2018)
;
_computing_molecular_graphics
;
Volkov et al, (2006) and Mercury (Macrae at al., 2008)
;
_computing_structure_refinement 'Volkov et al, (2006)'
_computing_structure_solution 'SHELXT 2014/5 (Sheldrick, 2014)'
_diffrn_ambient_environment N~2~
_diffrn_ambient_temperature 100(2)
_diffrn_detector 'CCD plate'
_diffrn_detector_type HyPix
_diffrn_measured_fraction_theta_full 0.997
_diffrn_measured_fraction_theta_max 0.999
_diffrn_measurement_device 'four-circle diffractometer'
_diffrn_measurement_device_type 'XtaLAB Synergy, Dualflex, HyPix'
_diffrn_radiation_monochromator mirror
_diffrn_radiation_probe x-ray
_diffrn_radiation_type 'Mo K\a'
_diffrn_radiation_wavelength 0.71073
_diffrn_reflns_av_R_equivalents 0.0609
_diffrn_reflns_av_unetI/netI 0.0356
_diffrn_reflns_Laue_measured_fraction_full 0.997
_diffrn_reflns_Laue_measured_fraction_max 0.999
_diffrn_reflns_limit_h_max 15
_diffrn_reflns_limit_h_min -15
_diffrn_reflns_limit_k_max 17
_diffrn_reflns_limit_k_min -17
_diffrn_reflns_limit_l_max 20
_diffrn_reflns_limit_l_min -20
_diffrn_reflns_number 86128
_diffrn_reflns_point_group_measured_fraction_full 0.997
_diffrn_reflns_point_group_measured_fraction_max 0.995
_diffrn_reflns_theta_full 25.242
_diffrn_reflns_theta_max 47.760
_diffrn_reflns_theta_min 2.983
_diffrn_source 'micro-focus sealed X-ray tube'
_diffrn_source_type 'PhotonJet (Mo) X-ray Source'
_exptl_absorpt_coefficient_mu 0.698
_exptl_absorpt_correction_T_max 1.00000
_exptl_absorpt_correction_T_min 0.53704
_exptl_absorpt_correction_type multi-scan
_exptl_absorpt_process_details
;
CrysAlisPro 1.171.40.14e (Rigaku Oxford Diffraction, 2018)
Empirical absorption correction using spherical harmonics,
 implemented in SCALE3 ABSPACK scaling algorithm.
;
_exptl_crystal_colour colourless
_exptl_crystal_density_diffrn 1.713
_exptl_crystal_description block
_exptl_crystal_F_000 304
_exptl_crystal_size_max 0.300
_exptl_crystal_size_mid 0.270
_exptl_crystal_size_min 0.080
_refine_diff_density_max 0.269
_refine_diff_density_min -0.316
_refine_diff_density_rms 0.055
_refine_ls_abs_structure_details
;
 Flack x determined using 4113 quotients [(I+)-(I-)]/[(I+)+(I-)]
 (Parsons, Flack and Wagner, Acta Cryst. B69 (2013) 249-259).
;
_refine_ls_abs_structure_Flack -0.019(18)
_refine_ls_extinction_method none
_refine_ls_goodness_of_fit_ref 0.996
_refine_ls_matrix_type full
_refine_ls_number_parameters 387
_refine_ls_number_reflns 5326
_refine_ls_number_restraints 0
_refine_ls_R_factor_all 0.024
_refine_ls_R_factor_gt 0.02
_refine_ls_shift/su_max 0.00438
_refine_ls_structure_factor_coef F
_refine_ls_weighting_details
;
        calc w1 = 1/[s^2^(Fo)]
;
_refine_ls_weighting_scheme calc
_refine_ls_wR_factor_ref 0.019
_reflns_Friedel_coverage 0.911
_reflns_Friedel_fraction_full 0.996
_reflns_Friedel_fraction_max 0.990
_reflns_number_gt 9760
_reflns_number_total 10895
_reflns_threshold_expression 'I > 2\s(I)'
_cod_data_source_file rm5053HCT_EDsup6.cif
_cod_data_source_block hct
_cod_original_sg_symbol_H-M 'P 21'
_cod_database_code 2108892

loop_
_space_group_symop_id
_space_group_symop_operation_xyz
1 +X,+Y,+Z
2 -X,1/2+Y,-Z

loop_
_atom_local_axes_atom_label
_atom_local_axes_atom0
_atom_local_axes_ax1
_atom_local_axes_atom1
_atom_local_axes_atom2
_atom_local_axes_ax2
CL(6) C(6) X CL(6) C(7) Y
S(2) DUM1 Z S(2) N(2A) Y
S(1) DUM2 Z S(1) N(2) Y
O(2A) S(2) Z O(2A) H(4) Y
O(1B) S(1) Z O(1B) O(1A) Y
O(2B) S(2) Z O(2B) N(2A) Y
O(1A) S(1) Z O(1A) O(1B) Y
N(2A) DUM3 Z N(2A) S(2) Y
N(1) C(3) X N(1) C(2) Y
N(2) H(2) Z N(2) C(3) Y
C(4) C(1) X C(4) C(5) Y
C(5) C(4) X C(5) C(6) Y
C(1) C(2) X C(1) C(4) Y
C(7) C(6) X C(7) C(2) Y
C(3) DUM4 Z C(3) N(1) Y
C(6) C(5) X C(6) C(7) Y
C(2) C(7) X C(2) C(1) Y
H(2A1) N(2A) Z H(2A1) H(2A2) Y
H(2A2) N(2A) Z H(2A2) H(2A1) Y
H(1) N(1) Z H(1) C(2) Y
H(4) C(4) Z H(4) C(1) Y
H(2) N(2) Z H(2) C(3) Y
H(7) C(7) Z H(7) C(6) Y
H(3A) C(3) Z H(3A) H(3B) Y
H(3B) C(3) Z H(3B) H(3A) Y

loop_
_atom_rho_multipole_atom_label
_atom_rho_multipole_coeff_Pv
_atom_rho_multipole_coeff_P00
_atom_rho_multipole_coeff_P11
_atom_rho_multipole_coeff_P1-1
_atom_rho_multipole_coeff_P10
_atom_rho_multipole_coeff_P20
_atom_rho_multipole_coeff_P21
_atom_rho_multipole_coeff_P2-1
_atom_rho_multipole_coeff_P22
_atom_rho_multipole_coeff_P2-2
_atom_rho_multipole_coeff_P30
_atom_rho_multipole_coeff_P31
_atom_rho_multipole_coeff_P3-1
_atom_rho_multipole_coeff_P32
_atom_rho_multipole_coeff_P3-2
_atom_rho_multipole_coeff_P33
_atom_rho_multipole_coeff_P3-3
_atom_rho_multipole_coeff_P40
_atom_rho_multipole_coeff_P41
_atom_rho_multipole_coeff_P4-1
_atom_rho_multipole_coeff_P42
_atom_rho_multipole_coeff_P4-2
_atom_rho_multipole_coeff_P43
_atom_rho_multipole_coeff_P4-3
_atom_rho_multipole_coeff_P44
_atom_rho_multipole_coeff_P4-4
_atom_rho_multipole_kappa
_atom_rho_multipole_kappa_prime0
_atom_rho_multipole_kappa_prime1
_atom_rho_multipole_kappa_prime2
_atom_rho_multipole_kappa_prime3
_atom_rho_multipole_kappa_prime4
Cl(6) 6.99(10) 0 0.01(2) 0.00(3) 0 -0.03(3) 0 0 -0.15(2) -0.06(2) 0 0.06(3) -0.11(3) 0 0 0.07(2) -0.02(2) 0.02(4) 0 0 0.03(3) 0.02(3) 0 0 0.04(2) 0.00(2) 1.026(6) 1.000(6) 1.000(6) 1.000(6) 1.000(6) 1.000(6)
S(2) 5.47(12) 0 -0.02(4) -0.19(6) 0.18(7) -0.04(5) 0.13(5) 0.11(5) 0.25(6) 0.06(4) -0.13(6) -0.08(5) 0.00(5) 0.86(7) 0.06(5) -0.07(4) 0.10(5) -0.19(5) 0.02(4) 0.06(4) -0.19(6) -0.07(4) -0.05(4) -0.08(5) 0.27(4) 0.03(4) 1.024(6) 0.982(6) 0.982(6) 0.982(6) 0.982(6) 0.982(6)
S(1) 5.38(12) 0 0.03(5) -0.16(6) 0.03(6) 0.03(5) -0.01(4) 0.10(5) 0.22(6) -0.01(5) -0.30(7) 0.10(5) -0.02(5) 0.70(7) -0.06(5) 0.02(5) 0.05(5) -0.13(5) -0.03(4) -0.02(4) -0.20(5) -0.01(4) 0.02(4) -0.04(4) 0.16(4) 0.00(4) 1.024(6) 0.982(6) 0.982(6) 0.982(6) 0.982(6) 0.982(6)
O(2A) 6.24(7) 0 -0.002(18) -0.007(16) -0.035(19) 0.017(17) -0.060(17) 0.006(16) 0.016(16) -0.004(16) 0.030(14) -0.002(14) 0.022(12) -0.027(14) 0.007(13) 0.021(12) 0.041(13) 0 0 0 0 0 0 0 0 0 0.976(3) 1 1 1 1 1
O(1B) 6.28(6) 0 -0.002(16) 0.015(19) 0.017(19) 0.031(18) -0.022(16) 0.006(19) -0.008(17) 0.002(16) 0.046(14) -0.017(13) 0.007(15) 0.014(14) -0.010(14) -0.004(13) 0.025(13) 0 0 0 0 0 0 0 0 0 0.976(3) 1 1 1 1 1
O(2B) 6.24(7) 0 -0.002(18) -0.007(16) -0.035(19) 0.017(17) -0.060(17) 0.006(16) 0.016(16) -0.004(16) 0.030(14) -0.002(14) 0.022(12) -0.027(14) 0.007(13) 0.021(12) 0.041(13) 0 0 0 0 0 0 0 0 0 0.976(3) 1 1 1 1 1
O(1A) 6.28(6) 0 -0.002(16) 0.015(19) 0.017(19) 0.031(18) -0.022(16) 0.006(19) -0.008(17) 0.002(16) 0.046(14) -0.017(13) 0.007(15) 0.014(14) -0.010(14) -0.004(13) 0.025(13) 0 0 0 0 0 0 0 0 0 0.976(3) 1 1 1 1 1
N(2A) 5.50(16) 0 -0.01(2) 0.02(2) 0.00(3) 0.05(3) 0.01(2) 0.07(2) 0.01(2) 0.00(2) -0.09(3) 0.02(2) 0.06(2) 0.18(2) -0.03(2) -0.01(2) -0.060(19) 0 0 0 0 0 0 0 0 0 0.967(10) 1 1 1 1 1
N(1) 5.31(11) 0 -0.03(2) -0.04(2) 0 -0.01(3) 0 0 -0.02(2) 0.04(2) 0 -0.03(2) 0.04(3) 0 0 0.14(2) 0.03(2) 0 0 0 0 0 0 0 0 0 0.994(9) 1 1 1 1 1
N(2) 5.51(14) 0 0.05(2) -0.10(2) 0.01(3) -0.03(3) -0.02(2) 0.06(2) 0.00(2) 0.00(2) 0.15(3) 0.05(2) 0.06(2) 0.03(2) -0.10(2) 0.02(2) -0.09(2) 0 0 0 0 0 0 0 0 0 0.969(9) 1 1 1 1 1
C(4) 4.21(8) 0 -0.02(3) 0.01(3) 0 -0.19(3) 0 0 -0.03(2) 0.03(2) 0 0.07(3) 0.05(3) 0 0 0.21(3) -0.01(2) 0 0 0 0 0 0 0 0 0 1.004(4) 1 1 1 1 1
C(5) 3.98(8) 0 0.09(3) 0.11(3) 0 -0.08(3) 0 0 0.06(3) -0.05(2) 0 -0.01(3) 0.03(3) 0 0 0.21(3) 0.01(3) 0 0 0 0 0 0 0 0 0 1.004(4) 1 1 1 1 1
C(1) 4.06(8) 0 0.02(3) 0.13(3) 0 -0.09(3) 0 0 -0.01(3) -0.04(2) 0 0.04(3) -0.01(3) 0 0 0.27(3) 0.00(3) 0 0 0 0 0 0 0 0 0 1.004(4) 1 1 1 1 1
C(7) 4.16(8) 0 -0.02(3) -0.04(3) 0 -0.20(3) 0 0 -0.04(3) 0.06(3) 0 0.08(3) -0.02(3) 0 0 0.22(3) -0.04(3) 0 0 0 0 0 0 0 0 0 1.004(4) 1 1 1 1 1
C(3) 3.93(16) 0 -0.09(3) -0.05(3) 0.08(3) 0.01(2) 0.00(2) 0.00(2) 0.11(3) 0.00(3) 0.03(3) 0.07(3) -0.03(3) 0.31(3) 0.02(3) -0.03(3) -0.02(3) 0 0 0 0 0 0 0 0 0 1.007(14) 1 1 1 1 1
C(6) 4.20(8) 0 0.03(3) 0.10(3) 0 -0.21(3) 0 0 0.05(3) -0.02(3) 0 0.00(3) 0.07(3) 0 0 0.27(3) -0.03(3) 0 0 0 0 0 0 0 0 0 1.004(4) 1 1 1 1 1
C(2) 3.98(7) 0 0.00(3) 0.03(3) 0 -0.25(3) 0 0 0.02(2) -0.06(3) 0 0.04(3) -0.01(3) 0 0 0.26(3) -0.03(3) 0 0 0 0 0 0 0 0 0 1.004(4) 1 1 1 1 1
H(2A1) 0.80(4) 0 0 0 0.18(3) 0 0 0 0 0 0 0 0 0 0 0 0 0 0 0 0 0 0 0 0 0 1.2 1.13 1.13 1.13 1.13 1.13
H(2A2) 0.80(4) 0 0 0 0.18(3) 0 0 0 0 0 0 0 0 0 0 0 0 0 0 0 0 0 0 0 0 0 1.2 1.13 1.13 1.13 1.13 1.13
H(1) 0.69(4) 0 0 0 0.13(4) 0 0 0 0 0 0 0 0 0 0 0 0 0 0 0 0 0 0 0 0 0 1.2 1.13 1.13 1.13 1.13 1.13
H(4) 0.77(4) 0 0 0 0.12(3) 0 0 0 0 0 0 0 0 0 0 0 0 0 0 0 0 0 0 0 0 0 1.2 1.13 1.13 1.13 1.13 1.13
H(2) 0.82(5) 0 0 0 0.19(4) 0 0 0 0 0 0 0 0 0 0 0 0 0 0 0 0 0 0 0 0 0 1.2 1.13 1.13 1.13 1.13 1.13
H(7) 0.76(4) 0 0 0 0.08(4) 0 0 0 0 0 0 0 0 0 0 0 0 0 0 0 0 0 0 0 0 0 1.2 1.13 1.13 1.13 1.13 1.13
H(3A) 0.81(3) 0 0 0 0.18(3) 0 0 0 0 0 0 0 0 0 0 0 0 0 0 0 0 0 0 0 0 0 1.2 1.13 1.13 1.13 1.13 1.13
H(3B) 0.81(3) 0 0 0 0.18(3) 0 0 0 0 0 0 0 0 0 0 0 0 0 0 0 0 0 0 0 0 0 1.2 1.13 1.13 1.13 1.13 1.13

loop_
_atom_site_label
_atom_site_type_symbol
_atom_site_fract_x
_atom_site_fract_y
_atom_site_fract_z
_atom_site_U_iso_or_equiv
_atom_site_adp_type
_atom_site_occupancy
_atom_site_symmetry_multiplicity
Cl(6) Cl 0.00597(3) 0.63200(10) 0.72579(2) 0.026 Uani 1 2
S(2) S 0.45379(2) 0.49727(9) 0.811029(14) 0.009 Uani 1 2
S(1) S 0.34698(2) 0.52175(9) 0.243426(14) 0.01 Uani 1 2
O(2A) O 0.64193(12) 0.46132(14) 0.80300(8) 0.013 Uani 1 2
O(1B) O 0.54795(12) 0.56911(15) 0.29016(8) 0.017 Uani 1 2
O(2B) O 0.35806(13) 0.37930(13) 0.86493(8) 0.015 Uani 1 2
O(1A) O 0.29469(14) 0.36631(13) 0.18522(8) 0.015 Uani 1 2
N(2A) N 0.48277(14) 0.64586(14) 0.91524(8) 0.014 Uani 1 2
N(1) N -0.05402(13) 0.64253(13) 0.20501(8) 0.017 Uani 1 2
N(2) N 0.21565(13) 0.64588(14) 0.11971(7) 0.012 Uani 1 2
C(4) C 0.37382(10) 0.52337(12) 0.52353(6) 0.01 Uani 1 2
C(5) C 0.30211(11) 0.54640(12) 0.63386(7) 0.011 Uani 1 2
C(1) C 0.25572(11) 0.55182(12) 0.38062(7) 0.01 Uani 1 2
C(7) C -0.00725(12) 0.63617(14) 0.45600(8) 0.016 Uani 1 2
C(3) C 0.00538(12) 0.62017(15) 0.08235(8) 0.014 Uani 1 2
C(6) C 0.10846(12) 0.60283(13) 0.59663(8) 0.014 Uani 1 2
C(2) C 0.06202(11) 0.609458 0.34242(7) 0.012 Uani 1 2
H(2A1) H 0.380025 0.658859 0.960369 0.033118 Uiso 1 2
H(2A2) H 0.552719 0.73695 0.889218 0.036583 Uiso 1 2
H(1) H -0.18928 0.691189 0.186366 0.019965 Uiso 1 2
H(4) H 0.520596 0.478038 0.548662 0.015241 Uiso 1 2
H(2) H 0.268017 0.757795 0.148377 0.033243 Uiso 1 2
H(7) H -0.15537 0.677982 0.431765 0.018529 Uiso 1 2
H(3A) H -0.077766 0.698314 -0.005539 0.029434 Uiso 1 2
H(3B) H -0.030212 0.500242 0.042455 0.029686 Uiso 1 2

loop_
_atom_site_aniso_label
_atom_site_aniso_U_11
_atom_site_aniso_U_22
_atom_site_aniso_U_33
_atom_site_aniso_U_23
_atom_site_aniso_U_13
_atom_site_aniso_U_12
Cl(6) 0.01599(8) 0.05132(17) 0.01364(7) -0.00017(7) 0.00893(6) 0.00832(9)
S(2) 0.01043(6) 0.00992(6) 0.00730(4) 0.00073(4) 0.00250(4) -0.00109(5)
S(1) 0.00886(5) 0.01291(6) 0.00766(4) 0.00025(4) 0.00313(4) 0.00110(5)
O(2A) 0.0100(2) 0.0158(3) 0.0116(2) 0.00174(19) 0.00256(19) 0.0019(2)
O(1B) 0.0085(2) 0.0294(4) 0.0135(2) 0.0010(2) 0.0039(2) -0.0012(2)
O(2B) 0.0188(3) 0.0131(3) 0.0142(2) 0.0020(2) 0.0064(2) -0.0057(2)
O(1A) 0.0203(3) 0.0119(3) 0.0150(2) -0.0016(2) 0.0087(2) 0.0016(2)
N(2A) 0.0181(3) 0.0123(3) 0.0120(2) -0.0026(2) 0.0067(2) -0.0037(3)
N(1) 0.0102(3) 0.0279(4) 0.0103(2) 0.0018(2) 0.0014(2) 0.0069(3)
N(2) 0.0127(3) 0.0131(3) 0.0091(2) 0.0012(2) 0.0025(2) 0.0004(2)
C(4) 0.0087(2) 0.0140(3) 0.00795(18) 0.00045(16) 0.00276(17) 0.0023(2)
C(5) 0.0090(2) 0.0149(3) 0.0080(2) 0.00015(15) 0.00291(18) 0.00123(19)
C(1) 0.0085(2) 0.0144(3) 0.00736(19) 0.00040(15) 0.00226(17) 0.00224(18)
C(7) 0.0088(3) 0.0278(4) 0.0108(2) -0.0004(2) 0.0032(2) 0.0056(3)
C(3) 0.0116(3) 0.0183(3) 0.0089(2) 0.0000(2) 0.0007(2) 0.0013(2)
C(6) 0.0095(3) 0.0248(4) 0.0099(2) -0.00049(19) 0.0047(2) 0.0034(2)
C(2) 0.0078(2) 0.0190(3) 0.0088(2) 0.00017(17) 0.00192(18) 0.0035(2)

loop_
_atom_type_symbol
_atom_type_description
_atom_type_scat_dispersion_real
_atom_type_scat_dispersion_imag
_atom_type_scat_source
C C 0.0033 0.0016 'International Tables Vol C Tables 4.2.6.8 and 6.1.1.4'
H H 0.0000 0.0000 'International Tables Vol C Tables 4.2.6.8 and 6.1.1.4'
N N 0.0061 0.0033 'International Tables Vol C Tables 4.2.6.8 and 6.1.1.4'
O O 0.0106 0.0060 'International Tables Vol C Tables 4.2.6.8 and 6.1.1.4'
S S 0.1246 0.1234 'International Tables Vol C Tables 4.2.6.8 and 6.1.1.4'
Cl Cl 0.1484 0.1585 'International Tables Vol C Tables 4.2.6.8 and 6.1.1.4'

loop_
_geom_angle_atom_site_label_1
_geom_angle_atom_site_label_2
_geom_angle_atom_site_label_3
_geom_angle
_geom_angle_site_symmetry_1
_geom_angle_site_symmetry_2
_geom_angle_site_symmetry_3
_geom_angle_publ_flag
O(2A) S(2) O(2B) 118.64(6) 1_555 1_555 1_555 yes
O(2A) S(2) N(2A) 107.38(5) 1_555 1_555 1_555 yes
O(2A) S(2) C(5) 105.30(4) 1_555 1_555 1_555 yes
O(2B) S(2) N(2A) 106.15(4) 1_555 1_555 1_555 yes
O(2B) S(2) C(5) 108.88(4) 1_555 1_555 1_555 yes
N(2A) S(2) C(5) 110.41(4) 1_555 1_555 1_555 yes
O(1B) S(1) O(1A) 118.79(7) 1_555 1_555 1_555 yes
O(1B) S(1) N(2) 108.45(5) 1_555 1_555 1_555 yes
O(1B) S(1) C(1) 110.27(4) 1_555 1_555 1_555 yes
O(1A) S(1) N(2) 106.93(4) 1_555 1_555 1_555 yes
O(1A) S(1) C(1) 109.16(4) 1_555 1_555 1_555 yes
N(2) S(1) C(1) 101.85(4) 1_555 1_555 1_555 yes
S(2) N(2A) H(2A1) 115.37(8) 1_555 1_555 1_555 yes
S(2) N(2A) H(2A2) 113.52(6) 1_555 1_555 1_555 yes
H(2A1) N(2A) H(2A2) 123.80(12) 1_555 1_555 1_555 yes
C(3) N(1) C(2) 123.58(8) 1_555 1_555 1_555 yes
C(3) N(1) H(1) 117.79(7) 1_555 1_555 1_555 yes
C(2) N(1) H(1) 118.57(7) 1_555 1_555 1_555 yes
S(1) N(2) C(3) 111.76(6) 1_555 1_555 1_555 yes
S(1) N(2) H(2) 109.23(6) 1_555 1_555 1_555 yes
C(3) N(2) H(2) 117.48(8) 1_555 1_555 1_555 yes
C(5) C(4) C(1) 120.54(7) 1_555 1_555 1_555 yes
C(5) C(4) H(4) 119.72(6) 1_555 1_555 1_555 yes
C(1) C(4) H(4) 119.68(6) 1_555 1_555 1_555 yes
S(2) C(5) C(4) 118.31(6) 1_555 1_555 1_555 yes
S(2) C(5) C(6) 123.51(5) 1_555 1_555 1_555 yes
C(4) C(5) C(6) 118.14(6) 1_555 1_555 1_555 yes
S(1) C(1) C(4) 120.09(6) 1_555 1_555 1_555 yes
S(1) C(1) C(2) 118.20(5) 1_555 1_555 1_555 yes
C(4) C(1) C(2) 121.69(6) 1_555 1_555 1_555 yes
C(6) C(7) C(2) 120.74(7) 1_555 1_555 1_555 yes
C(6) C(7) H(7) 119.45(7) 1_555 1_555 1_555 yes
C(2) C(7) H(7) 119.75(7) 1_555 1_555 1_555 yes
N(1) C(3) N(2) 112.14(7) 1_555 1_555 1_555 yes
N(1) C(3) H(3A) 110.10(8) 1_555 1_555 1_555 yes
N(1) C(3) H(3B) 108.88(7) 1_555 1_555 1_555 yes
N(2) C(3) H(3A) 110.03(8) 1_555 1_555 1_555 yes
N(2) C(3) H(3B) 108.81(7) 1_555 1_555 1_555 yes
H(3A) C(3) H(3B) 106.71(7) 1_555 1_555 1_555 yes
CL(6) C(6) C(5) 121.37(6) 1_555 1_555 1_555 yes
CL(6) C(6) C(7) 116.93(6) 1_555 1_555 1_555 yes
C(5) C(6) C(7) 121.69(7) 1_555 1_555 1_555 yes
N(1) C(2) C(1) 122.99(7) 1_555 1_555 1_555 yes
N(1) C(2) C(7) 119.84(7) 1_555 1_555 1_555 yes
C(1) C(2) C(7) 117.15(6) 1_555 1_555 1_555 yes

loop_
_geom_bond_atom_site_label_1
_geom_bond_atom_site_label_2
_geom_bond_distance
_geom_bond_site_symmetry_1
_geom_bond_site_symmetry_2
_geom_bond_publ_flag
CL(6) C(6) 1.7254(7) 1_555 1_555 yes
S(2) O(2A) 1.4426(8) 1_555 1_555 yes
S(2) O(2B) 1.4349(7) 1_555 1_555 yes
S(2) N(2A) 1.5987(8) 1_555 1_555 yes
S(2) C(5) 1.7587(7) 1_555 1_555 yes
S(1) O(1B) 1.4319(9) 1_555 1_555 yes
S(1) O(1A) 1.4380(8) 1_555 1_555 yes
S(1) N(2) 1.6415(8) 1_555 1_555 yes
S(1) C(1) 1.7429(7) 1_555 1_555 yes
N(2A) H(2A1) 1.0130(8) 1_555 1_555 yes
N(2A) H(2A2) 1.0130(10) 1_555 1_555 yes
N(1) C(3) 1.4491(11) 1_555 1_555 yes
N(1) C(2) 1.3514(10) 1_555 1_555 yes
N(1) H(1) 1.0270(9) 1_555 1_555 yes
N(2) C(3) 1.4646(12) 1_555 1_555 yes
N(2) H(2) 1.0270(11) 1_555 1_555 yes
C(4) C(5) 1.3920(9) 1_555 1_555 yes
C(4) C(1) 1.3910(9) 1_555 1_555 yes
C(4) H(4) 1.0830(8) 1_555 1_555 yes
C(5) C(6) 1.4142(11) 1_555 1_555 yes
C(1) C(2) 1.4171(11) 1_555 1_555 yes
C(7) C(6) 1.3765(11) 1_555 1_555 yes
C(7) C(2) 1.4150(10) 1_555 1_555 yes
C(7) H(7) 1.0830(9) 1_555 1_555 yes
C(3) H(3A) 1.0910(9) 1_555 1_555 yes
C(3) H(3B) 1.0910(12) 1_555 1_555 yes

loop_
_atom_site_anharm_gc_c_label
_atom_site_anharm_gc_c_111
_atom_site_anharm_gc_c_222
_atom_site_anharm_gc_c_333
_atom_site_anharm_gc_c_112
_atom_site_anharm_gc_c_122
_atom_site_anharm_gc_c_113
_atom_site_anharm_gc_c_133
_atom_site_anharm_gc_c_223
_atom_site_anharm_gc_c_233
_atom_site_anharm_gc_c_123
Cl(6) 0.0000467032 -0.0014821015 0 0.0004536968 0.0002848694 0 -0.0000220688 0 0.000127664 0
S(2) 0.0000365891 0 -0.0000141735 0 0.0000020502 -0.0000258706 -0.0000328436 0.0000007279 0 0
S(1) 0.0000354032 0 0.0000124896 0 0.0000084679 0.0000186932 0.0000075779 0.0000029558 0 0

loop_
_atom_site_anharm_gc_d_label
_atom_site_anharm_gc_d_1111
_atom_site_anharm_gc_d_2222
_atom_site_anharm_gc_d_3333
_atom_site_anharm_gc_d_1112
_atom_site_anharm_gc_d_1222
_atom_site_anharm_gc_d_1113
_atom_site_anharm_gc_d_1333
_atom_site_anharm_gc_d_2223
_atom_site_anharm_gc_d_2333
_atom_site_anharm_gc_d_1122
_atom_site_anharm_gc_d_1133
_atom_site_anharm_gc_d_2233
_atom_site_anharm_gc_d_1123
_atom_site_anharm_gc_d_1223
_atom_site_anharm_gc_d_1233
Cl(6) 0.0000204805 -0.0002371236 -0.0000001834 0.0000621788 0.0000223124 0 0 0 0 0.0000733061 -0.0000058039 0.0000255722 0 0 -0.0000133933
S(2) -0.0000406977 0.000000976 -0.0000216985 0 0 0 0 0.0000008087 -0.0000007625 -0.0000168516 0.0000221737 0.0000033909 0.0000021447 0 0
S(1) 0.0000199191 0.0000179452 -0.0000178451 0 0 0 0 0.0000171586 0.0000002027 -0.0000317462 0.0000132236 0.0000093976 -0.0000088365 0 0
